data_7222909
loop_
_publ_author_name
'Lunelli, B.'
'Monari, M.'

_publ_section_title
;
 Molecular and crystal structure of two cyclobuten-3,4-dione derivatives:
 The dithallium salt of 1,2-dicyanimino-(Tl2CMCB) and the
 1,2-Diiodocyclobuten-3,4-Dione (I2CB)
;
_journal_name_full
;
Zeitschrift fuer Naturforschung, Teil B. Anorganische Chemie, Organische 
Chemie (42,1987-)
;
_journal_page_first 169
_journal_page_last 174
_journal_volume 44
_journal_year 1989
_chemical_formula_sum 'C4 I2 O2'
_chemical_name_systematic 'C4 O2 I2'
_space_group_IT_number 96
_symmetry_space_group_name_Hall 'P 4nw 2abw'
_symmetry_space_group_name_H-M 'P 43 21 2'
_cell_angle_alpha 90
_cell_angle_beta 90
_cell_angle_gamma 90
_cell_formula_units_Z 8
_cell_length_a 5.997
_cell_length_b 5.997
_cell_length_c 39.191
_cell_volume 1409.465
_citation_journal_id_ASTM ZNBSEN
_cod_data_source_file Lunelli_ZNBSEN_1989_1771.cif
_cod_data_source_block C4I2O2
_cod_original_cell_volume 1409.466
_cod_database_code 7222909

loop_
_symmetry_equiv_pos_as_xyz
x,y,z
-y+1/2,x+1/2,z+3/4
-x,-y,z+1/2
y+1/2,-x+1/2,z+1/4
x+1/2,-y+1/2,-z+1/4
y,x,-z
-x+1/2,y+1/2,-z+3/4
-y,-x,-z+1/2

loop_
_atom_site_label
_atom_site_type_symbol
_atom_site_fract_x
_atom_site_fract_y
_atom_site_fract_z
_atom_site_occupancy
_atom_site_U_iso_or_equiv
I2 I 0.33304 0.24087 -0.08274 1 0.0
O1 O 0.6292 0.7299 -0.1219 1 0.0
C1 C 0.7456 0.476 -0.0498 1 0.0
C4 C 0.8554 0.6791 -0.067 1 0.0
C2 C 0.5926 0.4492 -0.0748 1 0.0
O2 O 0.0054 0.7994 -0.0601 1 0.0
C3 C 0.6767 0.6437 -0.0956 1 0.0
I1 I 0.79891 0.30103 -0.00563 1 0.0
